data_1561687
loop_
_publ_author_name
'Hu, Bo-Wen'
'Zheng, Xiang-Yu'
'Ding, Cheng'

_publ_section_title
;
 Metal--organic coordination architectures of tetrazole heterocycle
 ligands bearing acetate groups: Synthesis, characterization and magnetic
 properties
;
_journal_name_full 'Journal of Solid State Chemistry'
_journal_page_first 62
_journal_page_last 66
_journal_paper_doi 10.1016/j.jssc.2015.08.049
_journal_volume 232
_journal_year 2015
_chemical_formula_sum 'C14 H20 Co3 N22 O10'
_chemical_formula_weight 833.31
_space_group_IT_number 2
_space_group_name_Hall '-P 1'
_space_group_name_H-M_alt 'P -1'
_symmetry_cell_setting triclinic
_symmetry_space_group_name_H-M 'P -1'
_atom_sites_solution_hydrogens geom
_atom_sites_solution_primary direct
_atom_sites_solution_secondary difmap
_cell_angle_alpha 104.15(3)
_cell_angle_beta 98.59(3)
_cell_angle_gamma 117.46(3)
_cell_formula_units_Z 1
_cell_length_a 8.6589(17)
_cell_length_b 9.0853(18)
_cell_length_c 11.732(2)
_cell_measurement_temperature 293(2)
_cell_volume 756.4(4)
_computing_cell_refinement 'Bruker XSCANS'
_computing_data_collection 'Bruker XSCANS'
_computing_data_reduction 'Bruker SHELXTL'
_computing_molecular_graphics 'Bruker SHELXTL'
_computing_publication_material 'Bruker SHELXTL'
_computing_structure_refinement 'SHELXL-97 (Sheldrick, 1997)'
_computing_structure_solution 'SHELXS-97 (Sheldrick, 1990)'
_diffrn_ambient_temperature 293(2)
_diffrn_measured_fraction_theta_full 0.997
_diffrn_measured_fraction_theta_max 0.997
_diffrn_measurement_device_type 'Bruker P4'
_diffrn_measurement_method '\w scans'
_diffrn_radiation_monochromator graphite
_diffrn_radiation_source 'fine-focus sealed tube'
_diffrn_radiation_type MoK\a
_diffrn_radiation_wavelength 0.71073
_diffrn_reflns_av_R_equivalents 0.1011
_diffrn_reflns_av_sigmaI/netI 0.1249
_diffrn_reflns_limit_h_max 10
_diffrn_reflns_limit_h_min -10
_diffrn_reflns_limit_k_max 10
_diffrn_reflns_limit_k_min -10
_diffrn_reflns_limit_l_max 13
_diffrn_reflns_limit_l_min -13
_diffrn_reflns_number 6482
_diffrn_reflns_theta_full 25.01
_diffrn_reflns_theta_max 25.01
_diffrn_reflns_theta_min 3.22
_exptl_absorpt_coefficient_mu 1.713
_exptl_absorpt_correction_type none
_exptl_crystal_colour red
_exptl_crystal_density_diffrn 1.830
_exptl_crystal_density_method 'not measured'
_exptl_crystal_description block
_exptl_crystal_F_000 419
_exptl_crystal_size_max 0.3
_exptl_crystal_size_mid 0.24
_exptl_crystal_size_min 0.21
_refine_diff_density_max 1.827
_refine_diff_density_min -0.816
_refine_diff_density_rms 0.195
_refine_ls_extinction_method none
_refine_ls_goodness_of_fit_ref 1.160
_refine_ls_hydrogen_treatment mixed
_refine_ls_matrix_type full
_refine_ls_number_parameters 223
_refine_ls_number_reflns 2652
_refine_ls_number_restraints 0
_refine_ls_restrained_S_all 1.160
_refine_ls_R_factor_all 0.1339
_refine_ls_R_factor_gt 0.1053
_refine_ls_shift/su_max 0.000
_refine_ls_shift/su_mean 0.000
_refine_ls_structure_factor_coef Fsqd
_refine_ls_weighting_details 'calc w=1/[\s^2^(Fo^2^)+(0.1182P)^2^+3.0994P] where P=(Fo^2^+2Fc^2^)/3'
_refine_ls_weighting_scheme calc
_refine_ls_wR_factor_gt 0.2590
_refine_ls_wR_factor_ref 0.2744
_reflns_number_gt 2004
_reflns_number_total 2652
_reflns_threshold_expression >2sigma(I)
_cod_data_source_file JSSC-2015-232-62.cif
_cod_data_source_block 1
_cod_depositor_comments
;
The following automatic conversions were performed:

data item '_symmetry_cell_setting' value 'Triclinic' was changed to
'triclinic' in accordance with the built-in table derived from the
CIF Core dictionary named 'cif_core.dic' version 2.4.5 last updated
on 2014-11-21.

Automatic conversion script
Id: cif_fix_values 8369 2020-08-20 11:38:08Z andrius 
;
_cod_original_cell_volume 756.3(3)
_cod_original_sg_symbol_H-M P-1
_cod_database_code 1561687

loop_
_symmetry_equiv_pos_as_xyz
'x, y, z'
'-x, -y, -z'

loop_
_atom_site_label
_atom_site_type_symbol
_atom_site_fract_x
_atom_site_fract_y
_atom_site_fract_z
_atom_site_U_iso_or_equiv
_atom_site_adp_type
_atom_site_occupancy
_atom_site_symmetry_multiplicity
_atom_site_calc_flag
_atom_site_refinement_flags
_atom_site_disorder_assembly
_atom_site_disorder_group
O2 O -0.0790(10) 0.0996(10) 0.1398(6) 0.0444(19) Uani 1 1 d . . .
O1 O 0.0043(10) 0.0331(9) 0.2992(6) 0.0358(16) Uani 1 1 d . . .
C1 C -0.0420(13) 0.1178(13) 0.2484(9) 0.033(2) Uani 1 1 d . . .
O4 O 0.5398(10) 0.9451(11) 1.3049(7) 0.054(2) Uani 1 1 d . . .
O3 O 0.2502(9) 0.7475(9) 1.1952(6) 0.0380(17) Uani 1 1 d . . .
C4 C 0.4175(13) 0.8093(13) 1.2196(10) 0.035(2) Uani 1 1 d . . .
Co1 Co 0.0000 0.0000 1.0000 0.0304(5) Uani 1 2 d S . .
Co2 Co -0.12266(17) 0.11197(16) 0.75557(11) 0.0291(5) Uani 1 1 d . . .
N4 N -0.0353(10) 0.2324(10) 0.6270(7) 0.0292(18) Uani 1 1 d . . .
N8 N 0.1155(10) 0.3151(10) 0.9086(7) 0.0281(17) Uani 1 1 d . . .
N5 N 0.3409(11) 0.5384(10) 1.0528(8) 0.0327(19) Uani 1 1 d . . .
N7 N 0.1616(12) 0.2657(11) 1.0000(8) 0.036(2) Uani 1 1 d . . .
N1 N -0.0235(11) 0.2785(11) 0.4583(7) 0.0307(18) Uani 1 1 d . . .
N9 N 0.2109(12) 0.0245(11) 1.1264(7) 0.037(2) Uani 1 1 d . . .
N6 N 0.2959(12) 0.3974(12) 1.0873(8) 0.040(2) Uani 1 1 d . . .
N10 N 0.3651(13) 0.0983(12) 1.1239(8) 0.042(2) Uani 1 1 d . . .
C6 C 0.2285(14) 0.4857(14) 0.9428(10) 0.038(2) Uani 1 1 d . . .
H6A H 0.2296 0.5572 0.8977 0.046 Uiso 1 1 calc R . .
C3 C -0.1212(13) 0.1712(13) 0.5113(9) 0.035(2) Uani 1 1 d . . .
H4A H -0.2346 0.0676 0.4711 0.041 Uiso 1 1 calc R . .
N3 N 0.1210(13) 0.3843(12) 0.6470(8) 0.050(2) Uani 1 1 d . . .
C5 C 0.4825(13) 0.7111(14) 1.1359(10) 0.041(3) Uani 1 1 d . . .
H5A H 0.5388 0.7804 1.0880 0.049 Uiso 1 1 d R . .
H5B H 0.5722 0.7001 1.1858 0.049 Uiso 1 1 d R . .
N2 N 0.1234(14) 0.4094(13) 0.5451(9) 0.054(3) Uani 1 1 d . . .
C2 C -0.0619(15) 0.2615(14) 0.3316(9) 0.037(2) Uani 1 1 d . . .
H2A H 0.0198 0.3744 0.3255 0.044 Uiso 1 1 calc R . .
H2B H -0.1858 0.2352 0.3019 0.044 Uiso 1 1 calc R . .
C7 C -0.439(2) -0.2676(18) 0.5615(15) 0.078(4) Uani 1 1 d . . .
H7A H -0.5468 -0.3234 0.4926 0.117 Uiso 1 1 calc R . .
H7B H -0.4702 -0.3110 0.6266 0.117 Uiso 1 1 calc R . .
H7C H -0.3516 -0.2949 0.5363 0.117 Uiso 1 1 calc R . .
N11 N 0.5105(15) 0.1703(17) 1.1236(12) 0.073(3) Uani 1 1 d . . .
O5 O -0.3626(9) -0.0827(10) 0.6041(6) 0.0430(18) Uani 1 1 d . . .
H21A H -0.4445 -0.0698 0.6289 0.052 Uiso 1 1 d R . .

loop_
_atom_site_aniso_label
_atom_site_aniso_U_11
_atom_site_aniso_U_22
_atom_site_aniso_U_33
_atom_site_aniso_U_23
_atom_site_aniso_U_13
_atom_site_aniso_U_12
O2 0.059(5) 0.068(5) 0.029(4) 0.015(4) 0.018(4) 0.050(5)
O1 0.050(4) 0.042(4) 0.039(4) 0.022(3) 0.022(3) 0.036(4)
C1 0.033(5) 0.032(5) 0.033(6) 0.009(5) 0.015(5) 0.017(5)
O4 0.040(4) 0.055(5) 0.055(5) -0.001(4) 0.001(4) 0.029(4)
O3 0.030(4) 0.035(4) 0.051(5) 0.010(3) 0.012(3) 0.021(3)
C4 0.029(5) 0.030(5) 0.041(6) 0.011(5) 0.002(5) 0.015(5)
Co1 0.0381(11) 0.0360(11) 0.0263(11) 0.0145(8) 0.0117(8) 0.0240(10)
Co2 0.0322(8) 0.0310(8) 0.0336(9) 0.0158(6) 0.0125(6) 0.0208(7)
N4 0.031(4) 0.028(4) 0.030(5) 0.012(4) 0.008(4) 0.016(4)
N8 0.023(4) 0.031(4) 0.028(4) 0.011(4) 0.004(3) 0.014(4)
N5 0.029(4) 0.030(5) 0.041(5) 0.009(4) 0.011(4) 0.018(4)
N7 0.040(5) 0.032(5) 0.044(5) 0.018(4) 0.015(4) 0.023(4)
N1 0.035(5) 0.034(5) 0.028(5) 0.011(4) 0.009(4) 0.022(4)
N9 0.039(5) 0.035(5) 0.033(5) 0.019(4) 0.006(4) 0.015(4)
N6 0.042(5) 0.040(5) 0.040(5) 0.014(4) 0.008(4) 0.026(5)
N10 0.040(6) 0.039(5) 0.052(6) 0.027(5) 0.017(5) 0.019(5)
C6 0.033(5) 0.030(5) 0.052(7) 0.012(5) 0.012(5) 0.019(5)
C3 0.029(5) 0.031(5) 0.029(6) 0.010(5) 0.005(4) 0.006(5)
N3 0.050(6) 0.041(5) 0.034(5) 0.013(4) 0.009(4) 0.006(5)
C5 0.022(5) 0.045(6) 0.045(6) 0.007(5) 0.002(5) 0.017(5)
N2 0.063(7) 0.044(6) 0.043(6) 0.014(5) 0.015(5) 0.020(6)
C2 0.048(6) 0.039(6) 0.039(6) 0.017(5) 0.017(5) 0.031(5)
C7 0.063(9) 0.052(8) 0.097(12) 0.008(8) 0.013(8) 0.025(8)
N11 0.042(6) 0.081(8) 0.104(10) 0.057(8) 0.028(6) 0.025(6)
O5 0.034(4) 0.040(4) 0.044(5) 0.010(3) 0.011(3) 0.014(4)

loop_
_atom_type_symbol
_atom_type_description
_atom_type_scat_dispersion_real
_atom_type_scat_dispersion_imag
_atom_type_scat_source
C C 0.0033 0.0016 'International Tables Vol C Tables 4.2.6.8 and 6.1.1.4'
H H 0.0000 0.0000 'International Tables Vol C Tables 4.2.6.8 and 6.1.1.4'
N N 0.0061 0.0033 'International Tables Vol C Tables 4.2.6.8 and 6.1.1.4'
O O 0.0106 0.0060 'International Tables Vol C Tables 4.2.6.8 and 6.1.1.4'
Co Co 0.3494 0.9721 'International Tables Vol C Tables 4.2.6.8 and 6.1.1.4'

loop_
_geom_angle_atom_site_label_1
_geom_angle_atom_site_label_2
_geom_angle_atom_site_label_3
_geom_angle
_geom_angle_site_symmetry_1
_geom_angle_site_symmetry_3
C1 O2 Co1 131.4(6) . 1_554
C1 O1 Co2 130.7(6) . 2_556
O2 C1 O1 129.2(9) . .
O2 C1 C2 114.3(9) . .
O1 C1 C2 116.5(8) . .
C4 O3 Co2 126.4(7) . 2_567
O4 C4 O3 127.4(10) . .
O4 C4 C5 115.0(9) . .
O3 C4 C5 117.6(9) . .
O2 Co1 O2 180.000(3) 1_556 2_556
O2 Co1 N9 90.3(3) 1_556 .
O2 Co1 N9 89.7(3) 2_556 .
O2 Co1 N9 89.7(3) 1_556 2_557
O2 Co1 N9 90.3(3) 2_556 2_557
N9 Co1 N9 180.000(3) . 2_557
O2 Co1 N7 88.8(3) 1_556 .
O2 Co1 N7 91.2(3) 2_556 .
N9 Co1 N7 93.5(3) . .
N9 Co1 N7 86.5(3) 2_557 .
O2 Co1 N7 91.2(3) 1_556 2_557
O2 Co1 N7 88.8(3) 2_556 2_557
N9 Co1 N7 86.5(3) . 2_557
N9 Co1 N7 93.5(3) 2_557 2_557
N7 Co1 N7 180.000(1) . 2_557
O1 Co2 O3 177.9(3) 2_556 2_567
O1 Co2 N9 89.3(3) 2_556 2_557
O3 Co2 N9 91.1(3) 2_567 2_557
O1 Co2 N4 86.9(3) 2_556 .
O3 Co2 N4 92.6(3) 2_567 .
N9 Co2 N4 175.6(3) 2_557 .
O1 Co2 O5 88.2(3) 2_556 .
O3 Co2 O5 89.7(3) 2_567 .
N9 Co2 O5 92.6(3) 2_557 .
N4 Co2 O5 85.0(3) . .
O1 Co2 N8 93.9(3) 2_556 .
O3 Co2 N8 88.2(3) 2_567 .
N9 Co2 N8 88.1(3) 2_557 .
N4 Co2 N8 94.4(3) . .
O5 Co2 N8 177.8(3) . .
C3 N4 N3 106.1(8) . .
C3 N4 Co2 126.0(6) . .
N3 N4 Co2 127.9(6) . .
C6 N8 N7 106.7(8) . .
C6 N8 Co2 136.7(7) . .
N7 N8 Co2 116.5(6) . .
C6 N5 N6 108.6(8) . .
C6 N5 C5 131.3(9) . .
N6 N5 C5 119.9(9) . .
N6 N7 N8 110.8(8) . .
N6 N7 Co1 126.6(7) . .
N8 N7 Co1 122.2(6) . .
N2 N1 C3 106.7(8) . .
N2 N1 C2 124.2(9) . .
C3 N1 C2 129.1(9) . .
N10 N9 Co1 122.2(7) . .
N10 N9 Co2 124.5(7) . 2_557
Co1 N9 Co2 113.0(4) . 2_557
N7 N6 N5 106.3(8) . .
N11 N10 N9 178.5(14) . .
N8 C6 N5 107.5(9) . .
N4 C3 N1 109.4(9) . .
N2 N3 N4 108.3(9) . .
N5 C5 C4 114.2(8) . .
N3 N2 N1 109.4(9) . .
N1 C2 C1 114.0(8) . .
C7 O5 Co2 126.9(8) . .

loop_
_geom_bond_atom_site_label_1
_geom_bond_atom_site_label_2
_geom_bond_distance
_geom_bond_site_symmetry_2
O2 C1 1.216(11) .
O2 Co1 2.039(6) 1_554
O1 C1 1.243(12) .
O1 Co2 2.056(6) 2_556
C1 C2 1.524(13) .
O4 C4 1.232(12) .
O3 C4 1.242(11) .
O3 Co2 2.077(6) 2_567
C4 C5 1.508(14) .
Co1 O2 2.039(6) 1_556
Co1 O2 2.039(6) 2_556
Co1 N9 2.059(8) .
Co1 N9 2.059(8) 2_557
Co1 N7 2.162(8) .
Co1 N7 2.162(8) 2_557
Co2 O1 2.056(6) 2_556
Co2 O3 2.077(6) 2_567
Co2 N9 2.079(8) 2_557
Co2 N4 2.105(7) .
Co2 O5 2.138(7) .
Co2 N8 2.155(8) .
N4 C3 1.286(12) .
N4 N3 1.347(11) .
N8 C6 1.304(13) .
N8 N7 1.335(11) .
N5 C6 1.317(13) .
N5 N6 1.341(11) .
N5 C5 1.427(13) .
N7 N6 1.263(12) .
N1 N2 1.302(12) .
N1 C3 1.321(12) .
N1 C2 1.427(12) .
N9 N10 1.195(12) .
N9 Co2 2.079(8) 2_557
N10 N11 1.120(13) .
N3 N2 1.272(12) .
C7 O5 1.406(15) .

loop_
_geom_hbond_atom_site_label_D
_geom_hbond_atom_site_label_H
_geom_hbond_atom_site_label_A
_geom_hbond_distance_DH
_geom_hbond_distance_HA
_geom_hbond_distance_DA
_geom_hbond_angle_DHA
_geom_hbond_site_symmetry_A
O5 H21A O4 0.85 1.79 2.581(10) 154.8 2_567

loop_
_geom_torsion_atom_site_label_1
_geom_torsion_atom_site_label_2
_geom_torsion_atom_site_label_3
_geom_torsion_atom_site_label_4
_geom_torsion
_geom_torsion_site_symmetry_1
_geom_torsion_site_symmetry_2
_geom_torsion_site_symmetry_3
_geom_torsion_site_symmetry_4
Co1 O2 C1 O1 -26.0(16) 1_554 . . .
Co1 O2 C1 C2 156.1(7) 1_554 . . .
Co2 O1 C1 O2 23.4(16) 2_556 . . .
Co2 O1 C1 C2 -158.8(7) 2_556 . . .
Co2 O3 C4 O4 23.9(16) 2_567 . . .
Co2 O3 C4 C5 -155.2(7) 2_567 . . .
O1 Co2 N4 C3 85.2(8) 2_556 . . .
O3 Co2 N4 C3 -92.7(8) 2_567 . . .
N9 Co2 N4 C3 54(4) 2_557 . . .
O5 Co2 N4 C3 -3.3(8) . . . .
N8 Co2 N4 C3 178.8(8) . . . .
O1 Co2 N4 N3 -93.1(8) 2_556 . . .
O3 Co2 N4 N3 89.0(8) 2_567 . . .
N9 Co2 N4 N3 -124(4) 2_557 . . .
O5 Co2 N4 N3 178.4(8) . . . .
N8 Co2 N4 N3 0.5(8) . . . .
O1 Co2 N8 C6 119.3(10) 2_556 . . .
O3 Co2 N8 C6 -60.3(10) 2_567 . . .
N9 Co2 N8 C6 -151.5(10) 2_557 . . .
N4 Co2 N8 C6 32.1(10) . . . .
O5 Co2 N8 C6 -42(7) . . . .
O1 Co2 N8 N7 -66.0(6) 2_556 . . .
O3 Co2 N8 N7 114.4(6) 2_567 . . .
N9 Co2 N8 N7 23.2(6) 2_557 . . .
N4 Co2 N8 N7 -153.1(6) . . . .
O5 Co2 N8 N7 132(7) . . . .
C6 N8 N7 N6 0.2(11) . . . .
Co2 N8 N7 N6 -176.1(6) . . . .
C6 N8 N7 Co1 173.3(6) . . . .
Co2 N8 N7 Co1 -2.9(9) . . . .
O2 Co1 N7 N6 62.9(8) 1_556 . . .
O2 Co1 N7 N6 -117.1(8) 2_556 . . .
N9 Co1 N7 N6 -27.3(8) . . . .
N9 Co1 N7 N6 152.7(8) 2_557 . . .
N7 Co1 N7 N6 -157(61) 2_557 . . .
O2 Co1 N7 N8 -109.2(7) 1_556 . . .
O2 Co1 N7 N8 70.8(7) 2_556 . . .
N9 Co1 N7 N8 160.6(7) . . . .
N9 Co1 N7 N8 -19.4(7) 2_557 . . .
N7 Co1 N7 N8 30(60) 2_557 . . .
O2 Co1 N9 N10 -128.7(9) 1_556 . . .
O2 Co1 N9 N10 51.3(9) 2_556 . . .
N9 Co1 N9 N10 46(100) 2_557 . . .
N7 Co1 N9 N10 -39.9(9) . . . .
N7 Co1 N9 N10 140.1(9) 2_557 . . .
O2 Co1 N9 Co2 57.0(4) 1_556 . . 2_557
O2 Co1 N9 Co2 -123.0(4) 2_556 . . 2_557
N9 Co1 N9 Co2 -128(100) 2_557 . . 2_557
N7 Co1 N9 Co2 145.8(4) . . . 2_557
N7 Co1 N9 Co2 -34.2(4) 2_557 . . 2_557
N8 N7 N6 N5 -0.3(10) . . . .
Co1 N7 N6 N5 -173.1(6) . . . .
C6 N5 N6 N7 0.3(10) . . . .
C5 N5 N6 N7 176.2(8) . . . .
Co1 N9 N10 N11 106(46) . . . .
Co2 N9 N10 N11 -80(47) 2_557 . . .
N7 N8 C6 N5 0.0(10) . . . .
Co2 N8 C6 N5 175.1(6) . . . .
N6 N5 C6 N8 -0.2(11) . . . .
C5 N5 C6 N8 -175.5(9) . . . .
N3 N4 C3 N1 0.6(11) . . . .
Co2 N4 C3 N1 -178.0(6) . . . .
N2 N1 C3 N4 -1.2(11) . . . .
C2 N1 C3 N4 178.1(8) . . . .
C3 N4 N3 N2 0.3(12) . . . .
Co2 N4 N3 N2 178.9(7) . . . .
C6 N5 C5 C4 85.9(13) . . . .
N6 N5 C5 C4 -89.1(11) . . . .
O4 C4 C5 N5 168.7(9) . . . .
O3 C4 C5 N5 -12.1(14) . . . .
N4 N3 N2 N1 -1.1(13) . . . .
C3 N1 N2 N3 1.4(12) . . . .
C2 N1 N2 N3 -177.9(9) . . . .
N2 N1 C2 C1 106.8(11) . . . .
C3 N1 C2 C1 -72.4(12) . . . .
O2 C1 C2 N1 178.3(9) . . . .
O1 C1 C2 N1 0.1(13) . . . .
O1 Co2 O5 C7 39.4(10) 2_556 . . .
O3 Co2 O5 C7 -141.0(10) 2_567 . . .
N9 Co2 O5 C7 -49.9(10) 2_557 . . .
N4 Co2 O5 C7 126.4(10) . . . .
N8 Co2 O5 C7 -159(7) . . . .
